data_7046043
loop_
_publ_author_name
'Tamm, Nadezhda B.'
'Brotsman, Victor A.'
'Markov, Vitaliy Yu'
'Kemnitz, Erhard'
'Troyanov, Sergey I.'

_publ_section_title
;
 Chlorination-promoted skeletal transformation of IPR C<sub>76</sub>
 discovered via trifluoromethylation under the formation of non-IPR
 C<sub>76</sub>(CF<sub>3</sub>)<sub>n</sub>F<sub>m</sub>.
;
_journal_issue 20
_journal_name_full 'Dalton transactions (Cambridge, England : 2003)'
_journal_page_first 6898
_journal_page_last 6902
_journal_paper_doi 10.1039/c8dt00984h
_journal_volume 47
_journal_year 2018
_chemical_formula_sum 'C99.8 H11.2 F44'
_chemical_formula_weight 2045.89
_chemical_name_systematic 'trifluoromethyl/fluoro [76]fullerene'
_space_group_crystal_system triclinic
_space_group_IT_number 2
_space_group_name_Hall '-P 1'
_space_group_name_H-M_alt 'P -1'
_symmetry_space_group_name_Hall '-P 1'
_symmetry_space_group_name_H-M 'P -1'
_atom_sites_solution_hydrogens geom
_atom_sites_solution_secondary difmap
_audit_creation_method SHELXL-2014/7
_audit_update_record
;
2018-04-11 deposited with the CCDC.
2018-04-16 downloaded from the CCDC.
;
_cell_angle_alpha 103.460(6)
_cell_angle_beta 99.610(8)
_cell_angle_gamma 107.790(10)
_cell_formula_units_Z 2
_cell_length_a 12.5860(10)
_cell_length_b 15.2810(10)
_cell_length_c 21.008(2)
_cell_measurement_reflns_used 9000
_cell_measurement_temperature 100(2)
_cell_measurement_theta_max 30
_cell_measurement_theta_min 5
_cell_volume 3615.8(6)
_computing_cell_refinement XDS
_computing_data_collection XDS
_computing_data_reduction XDS
_computing_structure_refinement 'SHELXL-2014/7 (Sheldrick, 2014)'
_computing_structure_solution SHELXD
_diffrn_ambient_temperature 100(2)
_diffrn_measured_fraction_theta_full 0.899
_diffrn_measured_fraction_theta_max 0.791
_diffrn_measurement_device_type MAR225
_diffrn_measurement_method CCD
_diffrn_radiation_type synchrotron
_diffrn_radiation_wavelength 0.895
_diffrn_reflns_av_R_equivalents 0.1513
_diffrn_reflns_av_unetI/netI 0.2170
_diffrn_reflns_Laue_measured_fraction_full 0.899
_diffrn_reflns_Laue_measured_fraction_max 0.791
_diffrn_reflns_limit_h_max 16
_diffrn_reflns_limit_h_min -16
_diffrn_reflns_limit_k_max 20
_diffrn_reflns_limit_k_min -20
_diffrn_reflns_limit_l_max 27
_diffrn_reflns_limit_l_min -27
_diffrn_reflns_number 54426
_diffrn_reflns_point_group_measured_fraction_full 0.899
_diffrn_reflns_point_group_measured_fraction_max 0.791
_diffrn_reflns_theta_full 32.450
_diffrn_reflns_theta_max 36.627
_diffrn_reflns_theta_min 1.849
_diffrn_source 'BL 14.3 PSF, BESSY, Berlin, Germany'
_exptl_absorpt_coefficient_mu 0.341
_exptl_absorpt_correction_type none
_exptl_crystal_colour orange
_exptl_crystal_density_diffrn 1.879
_exptl_crystal_description block
_exptl_crystal_F_000 2022
_exptl_crystal_recrystallization_method 'Re-crystallisation from solvent: toluene'
_exptl_crystal_size_max 0.020
_exptl_crystal_size_mid 0.020
_exptl_crystal_size_min 0.020
_refine_diff_density_max 0.587
_refine_diff_density_min -0.489
_refine_diff_density_rms 0.118
_refine_ls_extinction_method none
_refine_ls_goodness_of_fit_ref 1.389
_refine_ls_hydrogen_treatment constr
_refine_ls_matrix_type full
_refine_ls_number_parameters 1382
_refine_ls_number_reflns 14181
_refine_ls_number_restraints 132
_refine_ls_restrained_S_all 1.391
_refine_ls_R_factor_all 0.3077
_refine_ls_R_factor_gt 0.1340
_refine_ls_shift/su_max 0.040
_refine_ls_shift/su_mean 0.003
_refine_ls_structure_factor_coef Fsqd
_refine_ls_weighting_details 'w=1/[\s^2^(Fo^2^)+(0.0600P)^2^] where P=(Fo^2^+2Fc^2^)/3'
_refine_ls_weighting_scheme calc
_refine_ls_wR_factor_gt 0.2693
_refine_ls_wR_factor_ref 0.2955
_reflns_Friedel_coverage 0.000
_reflns_number_gt 4736
_reflns_number_total 14188
_reflns_threshold_expression 'I > 2\s(I)'
_cod_data_source_file c8dt00984h2.cif
_cod_data_source_block 76cf3fp9a
_cod_depositor_comments 'Adding full bibliography for 7046039--7046043.cif.'
_cod_original_formula_sum 'C99.80 H11.20 F44'
_cod_database_code 7046043
_shelx_shelxl_version_number 2014/7
_shelx_space_group_comment
;
The symmetry employed for this shelxl refinement is uniquely defined
by the following loop, which should always be used as a source of
symmetry information in preference to the above space-group names.
They are only intended as comments.
;
_shelx_estimated_absorpt_t_min 0.996
_shelx_estimated_absorpt_t_max 0.996

loop_
_space_group_symop_operation_xyz
'x, y, z'
'-x, -y, -z'

loop_
_atom_site_label
_atom_site_type_symbol
_atom_site_fract_x
_atom_site_fract_y
_atom_site_fract_z
_atom_site_U_iso_or_equiv
_atom_site_adp_type
_atom_site_occupancy
_atom_site_site_symmetry_order
_atom_site_calc_flag
_atom_site_refinement_flags_posn
_atom_site_refinement_flags_adp
_atom_site_refinement_flags_occupancy
_atom_site_disorder_assembly
_atom_site_disorder_group
F1 F 0.2126(5) 0.4401(5) 0.4696(3) 0.0695(18) Uani 1 1 d . . . . .
F2 F 0.1850(6) 0.5456(5) 0.5459(3) 0.074(2) Uani 1 1 d . . . . .
F3 F 0.0516(6) 0.4044(5) 0.4963(3) 0.0692(19) Uani 1 1 d . . . . .
F4 F 0.0251(6) 0.5250(5) 0.6101(4) 0.078(2) Uani 1 1 d . . . . .
F5 F 0.1610(6) 0.6575(5) 0.6788(4) 0.083(2) Uani 1 1 d . . . . .
F6 F 0.0209(5) 0.5783(5) 0.7128(3) 0.0740(19) Uani 1 1 d . . . . .
F7 F 0.4220(5) 0.7580(4) 0.7998(3) 0.0697(19) Uani 1 1 d . . . . .
F8 F 0.4594(5) 0.7083(4) 0.7054(4) 0.0733(19) Uani 1 1 d . . . . .
F9 F 0.5686(5) 0.7137(4) 0.7979(3) 0.0714(19) Uani 1 1 d . . . . .
F10 F 0.5943(6) 0.6205(5) 0.6729(4) 0.080(2) Uani 1 1 d . . . . .
F11 F 0.5912(5) 0.4957(5) 0.5969(4) 0.083(2) Uani 1 1 d . . . . .
F12 F 0.4838(6) 0.5729(5) 0.5725(4) 0.089(2) Uani 1 1 d . . . . .
F13 F 0.0858(5) 0.2419(5) 0.4291(3) 0.0647(18) Uani 1 1 d . . . . .
F14 F 0.2474(6) 0.2541(5) 0.4028(3) 0.074(2) Uani 1 1 d . . . . .
F15 F 0.1390(5) 0.1170(5) 0.4083(3) 0.0636(17) Uani 1 1 d . . . . .
F16 F 0.0356(5) 0.5230(5) 0.9234(3) 0.073(2) Uani 1 1 d . . . . .
F17 F 0.1159(6) 0.6490(5) 0.8959(3) 0.0731(19) Uani 1 1 d . . . . .
F18 F 0.1930(6) 0.6320(5) 0.9902(3) 0.0693(19) Uani 1 1 d . . . . .
F19 F 0.3488(6) 0.7510(4) 0.9290(4) 0.0744(19) Uani 1 1 d . . . . .
F20 F 0.5004(5) 0.7192(4) 0.9180(3) 0.0690(18) Uani 1 1 d . . . . .
F21 F 0.4159(5) 0.6777(5) 0.9927(3) 0.0668(18) Uani 1 1 d . . . . .
F22 F 0.4614(5) 0.2634(5) 0.4655(3) 0.0674(19) Uani 1 1 d . . . . .
F23 F 0.3507(5) 0.1145(5) 0.4300(3) 0.073(2) Uani 1 1 d . . . . .
F24 F 0.4974(5) 0.1618(5) 0.5155(3) 0.0680(18) Uani 1 1 d . . . . .
F25 F 0.3010(5) -0.1190(5) 0.5027(3) 0.076(2) Uani 1 1 d . . . . .
F26 F 0.1449(5) -0.1865(5) 0.5292(3) 0.0664(18) Uani 1 1 d . . . . .
F27 F 0.1536(5) -0.0787(5) 0.4777(3) 0.0670(18) Uani 1 1 d . . . . .
F28 F -0.0364(5) 0.2537(5) 0.9912(3) 0.077(2) Uani 1 1 d . . . . .
F29 F 0.0708(6) 0.2052(6) 1.0551(4) 0.090(2) Uani 1 1 d . . . . .
F30 F -0.0475(5) 0.1040(5) 0.9591(3) 0.074(2) Uani 1 1 d . . . . .
F31 F 0.1563(5) 0.4047(5) 1.0709(3) 0.075(2) Uani 1 1 d . . . . .
F32 F 0.2845(6) 0.3424(5) 1.0878(3) 0.0710(19) Uani 1 1 d . . . . .
F33 F 0.3235(6) 0.4727(5) 1.0574(3) 0.0700(19) Uani 1 1 d . . . . .
F34 F 0.4699(6) -0.0724(5) 0.6164(4) 0.080(2) Uani 1 1 d . . . . .
F35 F 0.3265(6) -0.1977(5) 0.6119(4) 0.085(2) Uani 1 1 d . . . . .
F36 F 0.4449(6) -0.1055(5) 0.7074(4) 0.0750(19) Uani 1 1 d . . . . .
F37 F 0.0062(6) -0.1674(5) 0.8344(3) 0.077(2) Uani 1 1 d . . . . .
F38 F 0.1424(6) -0.2178(5) 0.8170(4) 0.081(2) Uani 1 1 d . . . . .
F39 F 0.0253(6) -0.2096(4) 0.7326(3) 0.0682(18) Uani 1 1 d . . . . .
F40 F 0.2014(6) -0.0942(5) 0.9492(4) 0.079(2) Uani 1 1 d . . . . .
F41 F 0.3498(6) -0.0736(5) 0.9097(4) 0.079(2) Uani 1 1 d . . . . .
F42 F 0.3414(6) 0.0425(5) 0.9888(3) 0.0716(19) Uani 1 1 d . . . . .
F01 F 0.0710(10) -0.0026(7) 0.9309(5) 0.069(4) Uani 0.599(11) 1 d . . P . .
F02 F 0.2216(9) 0.1480(9) 1.0164(6) 0.083(4) Uani 0.599(11) 1 d . . P . .
F03 F 0.1704(19) -0.1781(14) 0.6623(13) 0.120(9) Uani 0.401(11) 1 d . U P . .
F04 F 0.2990(19) -0.1272(14) 0.7790(10) 0.114(8) Uani 0.401(11) 1 d . . P . .
C1 C 0.2866(8) 0.5373(7) 0.6881(5) 0.046(3) Uani 1 1 d . . . . .
C2 C 0.3126(9) 0.4903(8) 0.6357(6) 0.056(3) Uani 1 1 d . . . . .
C3 C 0.2168(9) 0.4118(7) 0.5777(6) 0.049(3) Uani 1 1 d . . . . .
C4 C 0.1304(8) 0.3543(8) 0.6090(6) 0.047(3) Uani 1 1 d . . . . .
C5 C 0.1026(8) 0.4056(7) 0.6660(6) 0.048(3) Uani 1 1 d . . . . .
C6 C 0.1644(9) 0.5118(8) 0.6967(7) 0.066(4) Uani 1 1 d . . . . .
C7 C 0.1877(9) 0.5357(8) 0.7730(5) 0.046(3) Uani 1 1 d . . . . .
C8 C 0.3026(10) 0.5919(8) 0.8071(6) 0.057(3) Uani 1 1 d . . . . .
C9 C 0.3785(9) 0.5894(7) 0.7583(5) 0.047(3) Uani 1 1 d . . . . .
C10 C 0.4443(9) 0.5185(8) 0.7699(6) 0.057(3) Uani 1 1 d . . . . .
C11 C 0.4671(8) 0.4661(7) 0.7137(6) 0.043(3) Uani 1 1 d . . . . .
C12 C 0.4275(8) 0.4732(7) 0.6421(5) 0.046(3) Uani 1 1 d . . . . .
C13 C 0.3896(8) 0.3769(8) 0.5913(6) 0.052(3) Uani 1 1 d . . . . .
C14 C 0.2845(9) 0.3498(8) 0.5508(6) 0.054(3) Uani 1 1 d . . . . .
C15 C 0.2346(9) 0.2459(7) 0.5151(6) 0.050(3) Uani 1 1 d . . . . .
C16 C 0.1516(8) 0.1972(8) 0.5497(5) 0.047(3) Uani 1 1 d . . . . .
C17 C 0.0995(8) 0.2506(8) 0.5944(5) 0.045(3) Uani 1 1 d . . . . .
C18 C 0.0484(8) 0.1984(7) 0.6383(5) 0.043(3) Uani 1 1 d . . . . .
C19 C 0.0167(7) 0.2553(8) 0.6920(5) 0.046(3) Uani 1 1 d . . . . .
C20 C 0.0487(8) 0.3548(8) 0.7055(5) 0.047(3) Uani 1 1 d . . . . .
C21 C 0.0555(8) 0.3910(10) 0.7798(5) 0.051(3) Uani 1 1 d . . . . .
C22 C 0.1336(9) 0.4846(9) 0.8129(6) 0.058(3) Uani 1 1 d . . . . .
C23 C 0.2002(9) 0.5282(8) 0.8857(6) 0.053(3) Uani 1 1 d . . . . .
C24 C 0.3255(9) 0.5882(8) 0.8766(6) 0.054(3) Uani 1 1 d . . . . .
C25 C 0.3870(9) 0.5179(8) 0.8800(5) 0.049(3) Uani 1 1 d . . . . .
C26 C 0.4442(8) 0.4869(7) 0.8290(5) 0.041(3) Uani 1 1 d . . . . .
C27 C 0.4707(8) 0.4003(7) 0.8294(5) 0.046(3) Uani 1 1 d . . . . .
C28 C 0.5013(8) 0.3570(7) 0.7740(6) 0.045(3) Uani 1 1 d . . . . .
C29 C 0.4987(8) 0.3859(7) 0.7163(6) 0.046(3) Uani 1 1 d . . . . .
C30 C 0.4774(8) 0.2975(8) 0.6578(6) 0.050(3) Uani 1 1 d . . . . .
C31 C 0.4226(9) 0.2978(8) 0.5965(6) 0.051(3) Uani 1 1 d . . . . .
C32 C 0.3409(8) 0.2088(8) 0.5357(6) 0.052(3) Uani 1 1 d . . . . .
C33 C 0.2847(9) 0.1214(8) 0.5554(6) 0.055(3) Uani 1 1 d . . . . .
C34 C 0.1659(9) 0.1158(8) 0.5585(5) 0.047(3) Uani 1 1 d . . . . .
C35 C 0.1142(9) 0.0644(7) 0.6007(5) 0.045(3) Uani 1 1 d . . . . .
C36 C 0.0546(7) 0.1107(8) 0.6445(5) 0.045(3) Uani 1 1 d . . . . .
C37 C 0.0384(8) 0.0800(8) 0.7012(5) 0.047(3) Uani 1 1 d . . . . .
C38 C 0.0127(8) 0.1377(8) 0.7571(5) 0.048(3) Uani 1 1 d . . . . .
C39 C 0.0042(7) 0.2275(8) 0.7513(6) 0.043(3) Uani 1 1 d . . . . .
C40 C 0.0283(8) 0.3100(9) 0.8065(6) 0.045(3) Uani 1 1 d . . . . .
C41 C 0.0629(8) 0.3004(8) 0.8706(5) 0.046(3) Uani 1 1 d . . . . .
C42 C 0.1545(10) 0.3773(9) 0.9274(6) 0.056(3) Uani 1 1 d . . . . .
C43 C 0.2277(10) 0.4572(8) 0.9198(5) 0.055(3) Uani 1 1 d . . . . .
C44 C 0.3481(8) 0.4602(7) 0.9167(5) 0.042(3) Uani 1 1 d . . . . .
C45 C 0.3704(8) 0.3763(7) 0.9203(5) 0.043(3) Uani 1 1 d . . . . .
C46 C 0.4342(8) 0.3448(8) 0.8731(5) 0.043(3) Uani 1 1 d . . . . .
C47 C 0.4225(9) 0.2425(7) 0.8575(6) 0.048(3) Uani 1 1 d . . . . .
C48 C 0.4526(8) 0.2004(7) 0.7973(5) 0.042(3) Uani 1 1 d . . . . .
C49 C 0.4879(8) 0.2571(8) 0.7570(6) 0.054(3) Uani 1 1 d . . . . .
C50 C 0.4702(8) 0.2171(8) 0.6834(6) 0.046(3) Uani 1 1 d . . . . .
C51 C 0.4184(7) 0.1194(8) 0.6566(6) 0.049(3) Uani 1 1 d . . . . .
C52 C 0.3320(9) 0.0729(7) 0.5919(6) 0.047(3) Uani 1 1 d . . . . .
C53 C 0.2528(9) -0.0244(8) 0.5935(6) 0.049(3) Uani 1 1 d . . . . .
C54 C 0.1517(8) -0.0052(8) 0.6179(5) 0.043(3) Uani 1 1 d . . . . .
C55 C 0.1338(8) -0.0350(8) 0.6721(5) 0.048(3) Uani 1 1 d . . . . .
C56 C 0.0754(8) 0.0029(7) 0.7154(6) 0.050(3) Uani 1 1 d . . . . .
C57 C 0.0912(8) -0.0061(8) 0.7825(6) 0.050(3) Uani 1 1 d . . . . .
C58 C 0.0733(9) 0.0537(8) 0.8326(6) 0.053(3) Uani 1 1 d . . . . .
C59 C 0.0375(8) 0.1329(8) 0.8252(6) 0.044(3) Uani 1 1 d . . . . .
C60 C 0.0559(8) 0.2102(9) 0.8805(6) 0.046(3) Uani 1 1 d . . . . .
C61 C 0.1161(9) 0.2191(8) 0.9499(6) 0.056(3) Uani 1 1 d . . . . .
C62 C 0.2047(8) 0.3307(7) 0.9748(5) 0.047(3) Uani 1 1 d . . . . .
C63 C 0.3076(9) 0.3130(9) 0.9483(5) 0.051(3) Uani 1 1 d . . . . .
C64 C 0.2991(9) 0.2188(7) 0.9356(6) 0.051(3) Uani 1 1 d . . . . .
C65 C 0.3614(9) 0.1828(8) 0.8917(5) 0.051(3) Uani 1 1 d . . . . .
C66 C 0.3223(8) 0.0787(7) 0.8597(6) 0.046(3) Uani 1 1 d . . . . .
C67 C 0.3411(8) 0.0384(7) 0.8008(6) 0.046(3) Uani 1 1 d . . . . .
C68 C 0.4065(8) 0.0957(9) 0.7661(6) 0.050(3) Uani 1 1 d . . . . .
C69 C 0.3953(7) 0.0594(7) 0.6977(5) 0.038(3) Uani 1 1 d . . . . .
C70 C 0.3147(9) -0.0424(8) 0.6581(5) 0.051(3) Uani 1 1 d . . . . .
C71 C 0.2200(9) -0.0818(8) 0.6927(6) 0.048(3) Uani 1 1 d . . . . .
C72 C 0.2569(9) -0.0587(8) 0.7675(6) 0.058(3) Uani 1 1 d . . . . .
C73 C 0.1613(9) -0.0641(7) 0.8053(5) 0.047(3) Uani 1 1 d . . . . .
C74 C 0.2296(9) 0.0104(8) 0.8808(6) 0.053(3) Uani 1 1 d . . . . .
C75 C 0.1405(9) 0.0579(7) 0.8990(5) 0.050(3) Uani 1 1 d . . . . .
C76 C 0.1953(9) 0.1589(8) 0.9498(6) 0.054(3) Uani 1 1 d . . . . .
C77 C 0.1649(12) 0.4531(11) 0.5230(7) 0.073(4) Uani 1 1 d . . . . .
C78 C 0.0954(12) 0.5691(10) 0.6747(7) 0.065(4) Uani 1 1 d . . . . .
C79 C 0.4556(12) 0.6891(9) 0.7629(7) 0.065(4) Uani 1 1 d . . . . .
C80 C 0.5248(12) 0.5447(10) 0.6205(7) 0.067(4) Uani 1 1 d . . . . .
C81 C 0.1795(9) 0.2136(11) 0.4366(7) 0.064(3) Uani 1 1 d . . . . .
C82 C 0.1392(12) 0.5868(9) 0.9254(7) 0.069(4) Uani 1 1 d . . . . .
C83 C 0.3981(12) 0.6862(9) 0.9323(7) 0.067(4) Uani 1 1 d . . . . .
C84 C 0.4146(9) 0.1884(9) 0.4856(6) 0.050(3) Uani 1 1 d . . . . .
C85 C 0.2126(10) -0.1030(10) 0.5273(7) 0.063(3) Uani 1 1 d . . . . .
C86 C 0.0271(11) 0.1967(11) 0.9909(8) 0.077(4) Uani 1 1 d . . . . .
C87 C 0.2426(11) 0.3852(9) 1.0476(7) 0.059(3) Uani 1 1 d . . . . .
C88 C 0.3918(11) -0.1046(9) 0.6479(6) 0.057(3) Uani 1 1 d . . . . .
C89 C 0.0888(13) -0.1618(8) 0.7993(7) 0.071(4) Uani 1 1 d . . . . .
C90 C 0.2730(12) -0.0317(9) 0.9306(6) 0.063(3) Uani 1 1 d . . . . .
C01 C 0.7595(18) 0.3026(18) 0.7107(10) 0.089(9) Uani 0.6 1 d G U P A 1
C02 C 0.7274(14) 0.2033(16) 0.6971(9) 0.112(10) Uani 0.6 1 d G U P A 1
H02 H 0.7120 0.1634 0.6521 0.134 Uiso 0.6 1 calc R U P A 1
C03 C 0.7177(13) 0.1623(12) 0.7494(14) 0.107(9) Uani 0.6 1 d G U P A 1
H03 H 0.6957 0.0945 0.7402 0.129 Uiso 0.6 1 calc R U P A 1
C04 C 0.7401(14) 0.2207(19) 0.8153(11) 0.131(11) Uani 0.6 1 d G U P A 1
H04 H 0.7335 0.1927 0.8511 0.158 Uiso 0.6 1 calc R U P A 1
C05 C 0.7723(13) 0.3200(18) 0.8289(8) 0.118(10) Uani 0.6 1 d G U P A 1
H05 H 0.7876 0.3599 0.8739 0.142 Uiso 0.6 1 calc R U P A 1
C06 C 0.7820(17) 0.3609(12) 0.7766(12) 0.089(9) Uani 0.6 1 d G U P A 1
H06 H 0.8040 0.4288 0.7859 0.106 Uiso 0.6 1 calc R U P A 1
C07 C 0.765(4) 0.346(4) 0.645(3) 0.28(4) Uani 0.6 1 d . U P A 1
H07A H 0.7965 0.3094 0.6128 0.421 Uiso 0.6 1 calc R U P A 1
H07B H 0.8145 0.4139 0.6604 0.421 Uiso 0.6 1 calc R U P A 1
H07C H 0.6870 0.3387 0.6217 0.421 Uiso 0.6 1 calc R U P A 1
C01A C 0.702(2) 0.0582(14) 0.8470(10) 0.081(10) Uani 0.4 1 d G U P B 2
C02A C 0.698(2) 0.0791(16) 0.7860(12) 0.105(13) Uani 0.4 1 d G U P B 2
H02A H 0.6774 0.1319 0.7799 0.126 Uiso 0.4 1 calc R U P B 2
C03A C 0.726(2) 0.023(2) 0.7338(9) 0.127(15) Uani 0.4 1 d G U P B 2
H03A H 0.7238 0.0373 0.6920 0.152 Uiso 0.4 1 calc R U P B 2
C04A C 0.7568(18) -0.0542(16) 0.7426(10) 0.090(11) Uani 0.4 1 d G U P B 2
H04A H 0.7757 -0.0926 0.7069 0.108 Uiso 0.4 1 calc R U P B 2
C05A C 0.7600(18) -0.0752(13) 0.8037(12) 0.093(11) Uani 0.4 1 d G U P B 2
H05A H 0.7811 -0.1279 0.8097 0.112 Uiso 0.4 1 calc R U P B 2
C06A C 0.732(2) -0.0190(16) 0.8559(9) 0.083(10) Uani 0.4 1 d G U P B 2
H06A H 0.7347 -0.0333 0.8976 0.099 Uiso 0.4 1 calc R U P B 2
C07A C 0.664(4) 0.122(3) 0.897(2) 0.140(16) Uani 0.4 1 d . U P B 2
H07D H 0.6149 0.1487 0.8735 0.211 Uiso 0.4 1 calc R U P B 2
H07E H 0.7326 0.1742 0.9289 0.211 Uiso 0.4 1 calc R U P B 2
H07F H 0.6214 0.0837 0.9226 0.211 Uiso 0.4 1 calc R U P B 2
C01B C 0.796(2) 0.4733(17) 0.7308(19) 0.090(12) Uani 0.4 1 d G U P C 3
C02B C 0.780(3) 0.433(2) 0.6618(18) 0.16(2) Uani 0.4 1 d G U P C 3
H02B H 0.7838 0.4722 0.6326 0.187 Uiso 0.4 1 calc R U P C 3
C03B C 0.759(3) 0.335(3) 0.6355(14) 0.13(3) Uani 0.4 1 d G U P C 3
H03B H 0.7484 0.3077 0.5883 0.156 Uiso 0.4 1 calc R U P C 3
C04B C 0.754(3) 0.2778(17) 0.678(2) 0.084(14) Uani 0.4 1 d G U P C 3
H04B H 0.7400 0.2110 0.6603 0.101 Uiso 0.4 1 calc R U P C 3
C05B C 0.770(3) 0.318(2) 0.7472(18) 0.100(17) Uani 0.4 1 d G U P C 3
H05B H 0.7670 0.2788 0.7764 0.120 Uiso 0.4 1 calc R U P C 3
C06B C 0.791(2) 0.416(3) 0.7735(13) 0.116(16) Uani 0.4 1 d G U P C 3
H06B H 0.8023 0.4434 0.8206 0.139 Uiso 0.4 1 calc R U P C 3
C07B C 0.806(4) 0.554(4) 0.765(3) 0.19(2) Uani 0.4 1 d . U P C 3
H07G H 0.8272 0.5998 0.7391 0.284 Uiso 0.4 1 calc R U P C 3
H07H H 0.8665 0.5747 0.8070 0.284 Uiso 0.4 1 calc R U P C 3
H07I H 0.7327 0.5520 0.7753 0.284 Uiso 0.4 1 calc R U P C 3

loop_
_atom_site_aniso_label
_atom_site_aniso_U_11
_atom_site_aniso_U_22
_atom_site_aniso_U_33
_atom_site_aniso_U_23
_atom_site_aniso_U_13
_atom_site_aniso_U_12
F1 0.074(5) 0.088(5) 0.073(5) 0.044(4) 0.040(4) 0.040(4)
F2 0.074(5) 0.080(5) 0.098(6) 0.047(5) 0.024(4) 0.054(4)
F3 0.066(5) 0.098(5) 0.052(4) 0.017(4) 0.008(3) 0.048(4)
F4 0.071(5) 0.107(6) 0.077(5) 0.026(5) 0.012(4) 0.064(4)
F5 0.078(5) 0.085(5) 0.120(6) 0.048(5) 0.048(5) 0.052(4)
F6 0.062(4) 0.105(5) 0.081(5) 0.033(4) 0.030(4) 0.056(4)
F7 0.063(4) 0.060(4) 0.090(5) 0.020(4) 0.021(4) 0.030(3)
F8 0.069(5) 0.071(5) 0.094(5) 0.047(4) 0.026(4) 0.025(4)
F9 0.044(4) 0.070(4) 0.096(5) 0.032(4) 0.010(4) 0.015(3)
F10 0.053(4) 0.089(5) 0.092(6) 0.036(5) 0.024(4) 0.009(4)
F11 0.058(4) 0.097(5) 0.104(6) 0.030(5) 0.051(4) 0.027(4)
F12 0.090(5) 0.109(6) 0.088(6) 0.061(5) 0.037(4) 0.033(5)
F13 0.044(4) 0.093(5) 0.071(4) 0.029(4) 0.022(3) 0.037(3)
F14 0.072(5) 0.108(6) 0.066(4) 0.038(4) 0.038(4) 0.045(4)
F15 0.052(4) 0.065(5) 0.067(5) 0.006(4) 0.013(3) 0.023(3)
F16 0.047(4) 0.090(5) 0.095(5) 0.023(4) 0.029(4) 0.039(4)
F17 0.080(5) 0.087(5) 0.076(5) 0.027(4) 0.022(4) 0.060(4)
F18 0.077(5) 0.076(5) 0.056(5) 0.010(4) 0.015(4) 0.039(4)
F19 0.080(5) 0.061(4) 0.092(5) 0.020(4) 0.023(4) 0.040(4)
F20 0.047(4) 0.057(4) 0.097(5) 0.021(4) 0.012(4) 0.015(3)
F21 0.074(5) 0.072(5) 0.056(4) 0.018(4) 0.004(3) 0.037(4)
F22 0.066(4) 0.094(5) 0.075(5) 0.039(4) 0.048(4) 0.048(4)
F23 0.050(4) 0.117(6) 0.073(5) 0.034(5) 0.032(4) 0.046(4)
F24 0.051(4) 0.095(5) 0.079(5) 0.030(4) 0.032(3) 0.045(4)
F25 0.072(5) 0.103(5) 0.068(5) 0.009(4) 0.033(4) 0.054(4)
F26 0.056(4) 0.064(4) 0.081(5) 0.018(4) 0.021(4) 0.026(4)
F27 0.050(4) 0.084(5) 0.071(5) 0.022(4) 0.015(3) 0.031(3)
F28 0.052(4) 0.113(6) 0.071(5) 0.002(4) 0.031(3) 0.050(4)
F29 0.100(6) 0.119(6) 0.056(5) 0.022(5) 0.038(4) 0.041(5)
F30 0.052(4) 0.085(5) 0.082(5) 0.025(4) 0.030(4) 0.011(4)
F31 0.067(4) 0.096(5) 0.066(4) 0.012(4) 0.029(4) 0.039(4)
F32 0.081(5) 0.096(5) 0.057(4) 0.033(4) 0.030(4) 0.046(4)
F33 0.068(5) 0.083(5) 0.060(4) 0.009(4) 0.014(3) 0.038(4)
F34 0.069(5) 0.107(6) 0.085(5) 0.023(5) 0.043(4) 0.053(4)
F35 0.098(6) 0.065(5) 0.097(6) 0.006(5) 0.026(4) 0.051(4)
F36 0.064(4) 0.081(5) 0.097(6) 0.029(4) 0.017(4) 0.049(4)
F37 0.074(5) 0.081(5) 0.091(5) 0.041(4) 0.046(4) 0.022(4)
F38 0.090(5) 0.071(5) 0.089(6) 0.037(4) 0.021(4) 0.028(4)
F39 0.072(5) 0.061(4) 0.065(5) 0.022(4) 0.019(4) 0.014(3)
F40 0.085(5) 0.086(5) 0.096(5) 0.060(5) 0.039(4) 0.040(4)
F41 0.064(4) 0.081(5) 0.120(6) 0.046(5) 0.037(4) 0.048(4)
F42 0.074(5) 0.085(5) 0.064(5) 0.035(4) 0.020(4) 0.030(4)
F01 0.089(9) 0.064(7) 0.072(8) 0.042(7) 0.030(6) 0.034(6)
F02 0.071(8) 0.111(10) 0.114(11) 0.061(9) 0.052(7) 0.063(7)
F03 0.114(16) 0.078(14) 0.19(2) 0.055(14) 0.053(15) 0.055(12)
F04 0.137(19) 0.095(15) 0.114(18) 0.051(13) -0.003(13) 0.051(14)
C1 0.040(6) 0.053(7) 0.053(7) 0.020(6) 0.015(5) 0.023(5)
C2 0.047(7) 0.071(8) 0.070(8) 0.028(8) 0.030(6) 0.037(6)
C3 0.041(6) 0.039(6) 0.068(8) 0.020(6) 0.006(6) 0.015(5)
C4 0.026(5) 0.057(7) 0.071(8) 0.027(7) 0.021(5) 0.021(5)
C5 0.041(6) 0.045(7) 0.069(8) 0.027(7) 0.014(6) 0.021(5)
C6 0.040(7) 0.059(8) 0.115(12) 0.045(8) 0.011(7) 0.031(6)
C7 0.039(6) 0.066(8) 0.039(7) 0.021(6) 0.011(5) 0.024(6)
C8 0.063(8) 0.071(8) 0.064(8) 0.040(7) 0.026(6) 0.040(7)
C9 0.052(7) 0.052(7) 0.054(7) 0.025(6) 0.020(6) 0.033(6)
C10 0.058(8) 0.052(7) 0.071(9) 0.036(7) 0.015(6) 0.022(6)
C11 0.037(6) 0.042(7) 0.061(8) 0.031(6) 0.016(5) 0.015(5)
C12 0.039(6) 0.044(7) 0.055(7) 0.018(6) 0.007(5) 0.014(5)
C13 0.027(6) 0.061(8) 0.058(8) 0.020(7) 0.007(5) 0.006(5)
C14 0.043(7) 0.067(8) 0.076(9) 0.051(7) 0.031(6) 0.023(6)
C15 0.053(7) 0.039(7) 0.055(8) 0.013(6) 0.014(6) 0.015(5)
C16 0.036(6) 0.071(8) 0.038(7) 0.018(6) 0.014(5) 0.020(6)
C17 0.036(6) 0.054(7) 0.051(7) 0.015(6) 0.016(5) 0.023(5)
C18 0.037(6) 0.048(7) 0.031(6) 0.007(6) -0.002(5) 0.008(5)
C19 0.014(5) 0.061(8) 0.058(8) 0.017(7) 0.001(5) 0.011(5)
C20 0.035(6) 0.066(8) 0.041(7) 0.012(7) 0.002(5) 0.025(6)
C21 0.027(6) 0.094(10) 0.041(7) 0.015(7) 0.013(5) 0.035(6)
C22 0.036(7) 0.088(10) 0.069(9) 0.040(8) 0.016(6) 0.037(7)
C23 0.044(7) 0.070(8) 0.066(8) 0.029(7) 0.029(6) 0.035(6)
C24 0.057(7) 0.065(8) 0.064(8) 0.030(7) 0.021(6) 0.041(6)
C25 0.045(7) 0.050(7) 0.053(7) 0.012(6) 0.012(6) 0.021(6)
C26 0.030(5) 0.043(6) 0.048(7) 0.018(6) 0.010(5) 0.008(5)
C27 0.042(6) 0.045(7) 0.047(7) 0.005(6) 0.006(5) 0.020(5)
C28 0.027(5) 0.040(7) 0.082(9) 0.033(7) 0.023(6) 0.016(5)
C29 0.026(5) 0.043(7) 0.067(8) 0.022(7) 0.004(5) 0.008(5)
C30 0.029(6) 0.067(8) 0.060(8) 0.020(7) 0.017(5) 0.022(5)
C31 0.042(6) 0.052(7) 0.067(9) 0.022(7) 0.023(6) 0.020(6)
C32 0.035(6) 0.068(8) 0.061(8) 0.026(7) 0.023(6) 0.020(6)
C33 0.043(7) 0.077(8) 0.064(8) 0.033(7) 0.027(6) 0.033(6)
C34 0.045(6) 0.054(7) 0.042(7) 0.008(6) 0.019(5) 0.019(5)
C35 0.048(6) 0.032(6) 0.051(7) 0.013(6) 0.007(5) 0.013(5)
C36 0.019(5) 0.057(7) 0.060(8) 0.024(7) 0.011(5) 0.009(5)
C37 0.034(6) 0.058(7) 0.057(8) 0.022(7) 0.016(5) 0.022(5)
C38 0.031(6) 0.070(8) 0.050(7) 0.024(7) 0.018(5) 0.020(5)
C39 0.011(5) 0.052(7) 0.068(8) 0.032(7) 0.001(5) 0.007(4)
C40 0.022(5) 0.065(8) 0.046(7) 0.009(7) 0.007(5) 0.019(5)
C41 0.034(6) 0.059(8) 0.048(8) 0.012(7) 0.021(5) 0.016(6)
C42 0.067(8) 0.072(9) 0.055(8) 0.029(7) 0.037(7) 0.044(7)
C43 0.070(8) 0.066(8) 0.042(7) 0.019(7) 0.025(6) 0.036(7)
C44 0.042(6) 0.040(6) 0.038(6) 0.011(6) 0.003(5) 0.014(5)
C45 0.042(6) 0.044(6) 0.050(7) 0.023(6) 0.003(5) 0.024(5)
C46 0.025(5) 0.058(7) 0.045(7) 0.017(6) 0.004(5) 0.014(5)
C47 0.048(7) 0.044(7) 0.059(8) 0.017(7) 0.012(6) 0.025(5)
C48 0.025(5) 0.038(7) 0.065(8) 0.023(6) 0.005(5) 0.014(5)
C49 0.024(5) 0.070(8) 0.088(10) 0.050(8) 0.017(6) 0.022(5)
C50 0.035(6) 0.070(9) 0.062(8) 0.039(7) 0.029(5) 0.034(6)
C51 0.008(5) 0.044(7) 0.098(10) 0.026(7) 0.014(5) 0.012(5)
C52 0.047(7) 0.041(7) 0.065(8) 0.013(6) 0.029(6) 0.027(6)
C53 0.056(7) 0.060(8) 0.047(7) 0.011(7) 0.027(6) 0.039(6)
C54 0.031(5) 0.061(7) 0.042(7) 0.012(6) 0.010(5) 0.024(5)
C55 0.041(6) 0.060(7) 0.056(7) 0.028(7) 0.022(5) 0.022(5)
C56 0.025(5) 0.047(7) 0.075(9) 0.014(7) 0.022(5) 0.006(5)
C57 0.038(6) 0.069(8) 0.051(8) 0.020(7) 0.023(6) 0.019(6)
C58 0.056(7) 0.052(7) 0.066(9) 0.037(7) 0.017(6) 0.027(6)
C59 0.035(6) 0.048(7) 0.041(7) 0.006(6) 0.006(5) 0.011(5)
C60 0.043(6) 0.065(8) 0.042(7) 0.023(7) 0.019(5) 0.027(6)
C61 0.040(6) 0.059(8) 0.072(9) 0.005(7) 0.014(6) 0.031(6)
C62 0.051(7) 0.049(7) 0.037(7) -0.009(6) 0.016(5) 0.028(6)
C63 0.057(7) 0.079(9) 0.045(7) 0.034(7) 0.031(6) 0.042(6)
C64 0.060(7) 0.044(7) 0.072(8) 0.034(7) 0.041(6) 0.024(6)
C65 0.047(7) 0.072(9) 0.037(7) 0.019(7) 0.012(5) 0.026(6)
C66 0.046(6) 0.041(7) 0.064(8) 0.031(7) 0.022(6) 0.018(5)
C67 0.037(6) 0.045(7) 0.056(8) 0.009(7) 0.012(6) 0.018(5)
C68 0.036(6) 0.077(9) 0.054(8) 0.028(7) 0.023(5) 0.034(6)
C69 0.018(5) 0.047(7) 0.060(8) 0.019(7) 0.017(5) 0.020(5)
C70 0.068(8) 0.056(8) 0.052(8) 0.022(7) 0.033(6) 0.043(6)
C71 0.060(7) 0.047(8) 0.045(7) 0.014(7) 0.023(6) 0.026(6)
C72 0.048(7) 0.052(8) 0.083(10) 0.021(8) 0.026(6) 0.027(6)
C73 0.063(7) 0.045(7) 0.054(8) 0.026(6) 0.034(6) 0.030(6)
C74 0.067(8) 0.059(8) 0.051(8) 0.017(7) 0.037(6) 0.035(6)
C75 0.053(7) 0.035(7) 0.047(7) 0.000(6) 0.006(6) 0.009(5)
C76 0.047(7) 0.081(9) 0.050(8) 0.030(7) 0.019(6) 0.035(6)
C77 0.078(10) 0.095(11) 0.084(10) 0.068(9) 0.032(8) 0.045(9)
C78 0.074(9) 0.079(10) 0.084(10) 0.055(9) 0.040(8) 0.052(8)
C79 0.088(10) 0.058(8) 0.088(10) 0.049(8) 0.056(8) 0.041(8)
C80 0.075(10) 0.082(10) 0.073(10) 0.053(9) 0.042(8) 0.031(8)
C81 0.035(6) 0.100(11) 0.077(9) 0.049(9) 0.030(6) 0.025(7)
C82 0.083(10) 0.064(9) 0.067(10) 0.026(9) 0.026(8) 0.027(8)
C83 0.083(10) 0.048(8) 0.082(11) 0.018(8) 0.033(8) 0.037(8)
C84 0.022(6) 0.074(9) 0.047(7) 0.006(7) -0.002(5) 0.022(6)
C85 0.053(8) 0.079(10) 0.089(11) 0.048(9) 0.042(7) 0.038(7)
C86 0.060(9) 0.105(12) 0.088(11) 0.043(10) 0.059(9) 0.032(9)
C87 0.085(9) 0.044(8) 0.076(10) 0.025(8) 0.057(8) 0.038(7)
C88 0.066(8) 0.051(8) 0.045(8) -0.017(7) 0.008(7) 0.035(7)
C89 0.108(11) 0.036(8) 0.088(11) 0.035(8) 0.038(9) 0.034(8)
C90 0.095(10) 0.049(8) 0.054(9) 0.036(8) 0.034(8) 0.015(8)
C01 0.047(15) 0.16(2) 0.069(18) 0.027(16) 0.035(13) 0.051(15)
C02 0.047(13) 0.109(18) 0.18(2) 0.020(18) 0.037(14) 0.046(13)
C03 0.054(13) 0.118(19) 0.16(2) 0.052(18) 0.045(15) 0.034(13)
C04 0.044(13) 0.17(2) 0.18(2) 0.033(19) 0.014(14) 0.065(16)
C05 0.027(11) 0.19(2) 0.127(19) 0.017(18) 0.002(12) 0.048(14)
C06 0.040(12) 0.088(16) 0.120(18) -0.013(14) 0.007(13) 0.039(12)
C07 0.04(2) 0.40(7) 0.40(7) 0.07(5) 0.04(3) 0.13(4)
C01A 0.09(2) 0.10(2) 0.062(18) 0.035(17) 0.027(16) 0.022(16)
C02A 0.11(2) 0.14(3) 0.10(2) 0.046(19) 0.084(19) 0.045(18)
C03A 0.12(3) 0.15(3) 0.11(2) 0.06(2) 0.05(2) 0.01(2)
C04A 0.064(16) 0.087(18) 0.087(18) 0.004(15) 0.037(14) -0.008(13)
C05A 0.066(16) 0.109(19) 0.079(18) -0.007(15) 0.021(14) 0.023(14)
C06A 0.16(2) 0.054(16) 0.065(19) 0.038(15) 0.060(18) 0.054(17)
C07A 0.12(2) 0.15(2) 0.16(2) 0.013(17) 0.006(16) 0.087(18)
C01B 0.058(17) 0.10(2) 0.12(2) 0.00(2) 0.039(17) 0.052(16)
C02B 0.10(3) 0.16(3) 0.19(3) -0.01(2) 0.04(2) 0.07(2)
C03B 0.08(4) 0.16(4) 0.15(3) 0.03(3) 0.03(2) 0.05(3)
C04B 0.05(2) 0.08(2) 0.13(3) 0.04(2) 0.03(2) 0.025(17)
C05B 0.05(2) 0.12(3) 0.13(3) 0.03(2) 0.03(2) 0.03(2)
C06B 0.043(19) 0.12(3) 0.18(3) 0.05(2) -0.006(18) 0.04(2)
C07B 0.11(3) 0.24(5) 0.21(4) -0.03(4) 0.08(3) 0.10(3)

loop_
_atom_type_symbol
_atom_type_description
_atom_type_scat_dispersion_real
_atom_type_scat_dispersion_imag
_atom_type_scat_source
C C 0.0033 0.0016 'International Tables Vol C Tables 4.2.6.8 and 6.1.1.4'
F F 0.0171 0.0103 'International Tables Vol C Tables 4.2.6.8 and 6.1.1.4'
H H 0.0000 0.0000 'International Tables Vol C Tables 4.2.6.8 and 6.1.1.4'

loop_
_geom_angle_atom_site_label_1
_geom_angle_atom_site_label_2
_geom_angle_atom_site_label_3
_geom_angle
C2 C1 C6 122.8(10)
C2 C1 C9 120.8(9)
C6 C1 C9 111.3(9)
C1 C2 C3 119.8(9)
C1 C2 C12 122.0(10)
C3 C2 C12 111.9(9)
C4 C3 C2 107.3(9)
C4 C3 C14 108.0(8)
C2 C3 C14 99.8(8)
C4 C3 C77 115.5(9)
C2 C3 C77 112.4(9)
C14 C3 C77 112.6(9)
C5 C4 C17 118.5(9)
C5 C4 C3 118.3(9)
C17 C4 C3 121.3(9)
C20 C5 C4 118.8(9)
C20 C5 C6 117.8(10)
C4 C5 C6 120.1(10)
C5 C6 C78 112.8(10)
C5 C6 C7 108.6(9)
C78 C6 C7 107.7(10)
C5 C6 C1 108.6(9)
C78 C6 C1 117.4(10)
C7 C6 C1 100.9(9)
C22 C7 C8 110.7(10)
C22 C7 C6 130.3(10)
C8 C7 C6 113.6(9)
C7 C8 C24 109.9(9)
C7 C8 C9 110.0(10)
C24 C8 C9 128.8(10)
C79 C9 C8 111.9(9)
C79 C9 C1 112.4(9)
C8 C9 C1 101.9(9)
C79 C9 C10 114.8(9)
C8 C9 C10 108.4(8)
C1 C9 C10 106.6(8)
C11 C10 C26 120.1(10)
C11 C10 C9 117.4(9)
C26 C10 C9 119.3(10)
C10 C11 C29 120.2(10)
C10 C11 C12 122.0(9)
C29 C11 C12 115.6(10)
C13 C12 C2 100.4(8)
C13 C12 C11 109.8(9)
C2 C12 C11 108.7(9)
C13 C12 C80 107.3(9)
C2 C12 C80 115.9(9)
C11 C12 C80 113.7(9)
C14 C13 C31 112.6(10)
C14 C13 C12 113.7(10)
C31 C13 C12 128.2(10)
C13 C14 C15 113.0(10)
C13 C14 C3 112.3(11)
C15 C14 C3 125.2(9)
C14 C15 C16 109.4(9)
C14 C15 C81 117.5(9)
C16 C15 C81 110.8(9)
C14 C15 C32 103.2(9)
C16 C15 C32 100.8(8)
C81 C15 C32 113.6(8)
C34 C16 C17 120.9(9)
C34 C16 C15 112.4(9)
C17 C16 C15 121.6(10)
C4 C17 C18 122.3(9)
C4 C17 C16 121.5(9)
C18 C17 C16 113.1(9)
C36 C18 C19 116.9(9)
C36 C18 C17 126.2(10)
C19 C18 C17 114.8(9)
C20 C19 C39 111.3(10)
C20 C19 C18 121.3(10)
C39 C19 C18 120.9(10)
C5 C20 C19 123.8(10)
C5 C20 C21 127.9(11)
C19 C20 C21 104.1(10)
C22 C21 C40 127.7(10)
C22 C21 C20 114.9(10)
C40 C21 C20 109.0(10)
C21 C22 C7 116.9(11)
C21 C22 C23 128.8(10)
C7 C22 C23 110.6(10)
C22 C23 C43 114.8(9)
C22 C23 C82 109.9(10)
C43 C23 C82 112.2(9)
C22 C23 C24 99.7(8)
C43 C23 C24 102.5(8)
C82 C23 C24 117.2(10)
C8 C24 C25 107.7(9)
C8 C24 C83 116.0(10)
C25 C24 C83 109.0(9)
C8 C24 C23 105.1(9)
C25 C24 C23 100.8(8)
C83 C24 C23 116.9(9)
C44 C25 C26 119.3(9)
C44 C25 C24 112.9(9)
C26 C25 C24 123.3(10)
C10 C26 C25 122.8(10)
C10 C26 C27 118.8(10)
C25 C26 C27 115.8(9)
C28 C27 C46 117.9(9)
C28 C27 C26 117.4(10)
C46 C27 C26 122.1(9)
C27 C28 C29 123.7(10)
C27 C28 C49 121.3(10)
C29 C28 C49 109.5(10)
C28 C29 C11 119.4(11)
C28 C29 C30 106.8(9)
C11 C29 C30 127.3(10)
C31 C30 C50 128.7(11)
C31 C30 C29 115.1(10)
C50 C30 C29 109.1(9)
C30 C31 C13 119.6(11)
C30 C31 C32 127.5(10)
C13 C31 C32 107.2(10)
C33 C32 C84 111.5(9)
C33 C32 C31 114.1(9)
C84 C32 C31 106.6(8)
C33 C32 C15 103.2(8)
C84 C32 C15 121.0(9)
C31 C32 C15 100.2(8)
C52 C33 C34 116.0(9)
C52 C33 C32 130.5(10)
C34 C33 C32 108.6(9)
C16 C34 C35 124.7(9)
C16 C34 C33 108.8(9)
C35 C34 C33 117.6(10)
C54 C35 C34 120.7(10)
C54 C35 C36 118.8(9)
C34 C35 C36 116.7(9)
C18 C36 C37 123.0(10)
C18 C36 C35 117.2(9)
C37 C36 C35 117.2(9)
C36 C37 C38 121.3(10)
C36 C37 C56 121.8(10)
C38 C37 C56 115.1(10)
C59 C38 C39 114.8(10)
C59 C38 C37 124.3(10)
C39 C38 C37 116.6(10)
C40 C39 C19 109.7(9)
C40 C39 C38 124.9(10)
C19 C39 C38 121.1(11)
C41 C40 C39 115.3(10)
C41 C40 C21 133.0(11)
C39 C40 C21 105.8(9)
C40 C41 C60 122.5(11)
C40 C41 C42 124.0(10)
C60 C41 C42 108.0(10)
C43 C42 C41 123.3(10)
C43 C42 C62 117.1(11)
C41 C42 C62 108.5(10)
C42 C43 C44 117.8(10)
C42 C43 C23 128.9(11)
C44 C43 C23 108.3(9)
C25 C44 C45 127.7(10)
C25 C44 C43 108.3(9)
C45 C44 C43 115.4(9)
C63 C45 C44 121.8(9)
C63 C45 C46 120.0(9)
C44 C45 C46 115.0(9)
C27 C46 C45 119.3(9)
C27 C46 C47 121.5(9)
C45 C46 C47 115.9(9)
C65 C47 C48 120.2(9)
C65 C47 C46 120.7(10)
C48 C47 C46 117.8(9)
C49 C48 C47 118.4(10)
C49 C48 C68 117.6(10)
C47 C48 C68 120.0(9)
C48 C49 C28 122.8(11)
C48 C49 C50 122.7(10)
C28 C49 C50 110.1(9)
C51 C50 C30 134.8(11)
C51 C50 C49 116.5(10)
C30 C50 C49 104.4(9)
C50 C51 C69 121.7(11)
C50 C51 C52 123.0(10)
C69 C51 C52 108.0(9)
C33 C52 C51 123.9(10)
C33 C52 C53 117.8(10)
C51 C52 C53 108.4(9)
C85 C53 C52 114.5(9)
C85 C53 C54 111.9(9)
C52 C53 C54 105.5(8)
C85 C53 C70 118.4(9)
C52 C53 C70 105.4(9)
C54 C53 C70 99.4(8)
C55 C54 C35 123.4(10)
C55 C54 C53 113.3(9)
C35 C54 C53 119.6(9)
C54 C55 C56 121.8(10)
C54 C55 C71 110.4(8)
C56 C55 C71 124.0(10)
C55 C56 C57 119.1(10)
C55 C56 C37 117.0(10)
C57 C56 C37 119.7(10)
C58 C57 C56 121.7(11)
C58 C57 C73 114.5(10)
C56 C57 C73 121.5(9)
C57 C58 C59 123.8(11)
C57 C58 C75 110.7(10)
C59 C58 C75 120.6(11)
C60 C59 C38 122.1(10)
C60 C59 C58 121.1(10)
C38 C59 C58 114.7(10)
C59 C60 C41 119.0(10)
C59 C60 C61 122.8(10)
C41 C60 C61 113.2(10)
C60 C61 C86 109.0(10)
C60 C61 C76 112.2(9)
C86 C61 C76 114.3(10)
C60 C61 C62 101.1(9)
C86 C61 C62 114.9(10)
C76 C61 C62 104.6(8)
C87 C62 C42 116.4(9)
C87 C62 C63 111.1(9)
C42 C62 C63 104.8(8)
C87 C62 C61 119.5(9)
C42 C62 C61 104.7(9)
C63 C62 C61 98.0(8)
C45 C63 C64 124.5(9)
C45 C63 C62 119.9(9)
C64 C63 C62 112.0(9)
C63 C64 C65 119.2(9)
C63 C64 C76 112.4(9)
C65 C64 C76 124.7(10)
C47 C65 C64 119.3(10)
C47 C65 C66 116.9(9)
C64 C65 C66 118.3(10)
C67 C66 C65 123.6(9)
C67 C66 C74 113.9(9)
C65 C66 C74 120.4(9)
C66 C67 C68 121.4(10)
C66 C67 C72 111.5(10)
C68 C67 C72 123.5(11)
C69 C68 C67 120.6(10)
C69 C68 C48 118.7(10)
C67 C68 C48 117.4(9)
C68 C69 C51 122.0(10)
C68 C69 C70 121.0(9)
C51 C69 C70 112.7(9)
C69 C70 C71 112.4(8)
C69 C70 C88 106.7(9)
C71 C70 C88 113.0(9)
C69 C70 C53 100.5(8)
C71 C70 C53 106.3(9)
C88 C70 C53 117.5(9)
F03 C71 C72 111.4(14)
F03 C71 C55 108.4(13)
C72 C71 C55 111.3(9)
F03 C71 C70 107.4(12)
C72 C71 C70 116.2(10)
C55 C71 C70 101.6(8)
F04 C72 C67 112.0(13)
F04 C72 C71 105.9(13)
C67 C72 C71 113.3(10)
F04 C72 C73 105.4(13)
C67 C72 C73 103.6(9)
C71 C72 C73 116.5(9)
C89 C73 C57 112.3(10)
C89 C73 C72 114.1(9)
C57 C73 C72 108.9(8)
C89 C73 C74 118.4(9)
C57 C73 C74 97.7(8)
C72 C73 C74 103.8(9)
C90 C74 C66 114.7(10)
C90 C74 C75 115.3(9)
C66 C74 C75 109.7(9)
C90 C74 C73 115.9(9)
C66 C74 C73 96.9(8)
C75 C74 C73 102.3(8)
F01 C75 C58 111.9(9)
F01 C75 C76 107.0(9)
C58 C75 C76 114.2(9)
F01 C75 C74 105.4(9)
C58 C75 C74 104.2(9)
C76 C75 C74 114.0(9)
F02 C76 C64 111.0(10)
F02 C76 C75 107.4(10)
C64 C76 C75 112.8(9)
F02 C76 C61 107.9(9)
C64 C76 C61 103.6(9)
C75 C76 C61 113.9(9)
F2 C77 F3 110.1(10)
F2 C77 F1 107.0(10)
F3 C77 F1 104.6(11)
F2 C77 C3 113.3(11)
F3 C77 C3 111.7(10)
F1 C77 C3 109.7(10)
F5 C78 F6 106.8(10)
F5 C78 F4 108.6(9)
F6 C78 F4 103.5(10)
F5 C78 C6 112.6(11)
F6 C78 C6 111.8(10)
F4 C78 C6 112.9(11)
F8 C79 F7 105.1(9)
F8 C79 F9 106.3(9)
F7 C79 F9 102.9(10)
F8 C79 C9 116.7(12)
F7 C79 C9 110.8(9)
F9 C79 C9 113.8(9)
F12 C80 F10 110.3(11)
F12 C80 F11 107.1(10)
F10 C80 F11 107.1(11)
F12 C80 C12 112.6(11)
F10 C80 C12 112.1(10)
F11 C80 C12 107.4(10)
F14 C81 F15 109.3(10)
F14 C81 F13 107.7(10)
F15 C81 F13 106.7(9)
F14 C81 C15 114.2(10)
F15 C81 C15 112.9(10)
F13 C81 C15 105.7(9)
F17 C82 F18 109.4(10)
F17 C82 F16 106.0(11)
F18 C82 F16 106.8(10)
F17 C82 C23 112.1(10)
F18 C82 C23 115.3(11)
F16 C82 C23 106.6(10)
F21 C83 F19 110.7(10)
F21 C83 F20 108.9(11)
F19 C83 F20 106.6(10)
F21 C83 C24 112.8(10)
F19 C83 C24 110.6(11)
F20 C83 C24 107.0(9)
F22 C84 F23 107.5(9)
F22 C84 F24 110.0(8)
F23 C84 F24 106.4(9)
F22 C84 C32 112.5(9)
F23 C84 C32 111.3(9)
F24 C84 C32 108.9(9)
F26 C85 F27 107.2(10)
F26 C85 F25 106.8(10)
F27 C85 F25 103.8(9)
F26 C85 C53 114.0(10)
F27 C85 C53 111.0(9)
F25 C85 C53 113.3(10)
F29 C86 F28 107.0(11)
F29 C86 F30 108.9(11)
F28 C86 F30 106.8(11)
F29 C86 C61 115.0(11)
F28 C86 C61 111.5(11)
F30 C86 C61 107.3(11)
F32 C87 F31 106.1(9)
F32 C87 F33 108.6(11)
F31 C87 F33 104.9(9)
F32 C87 C62 115.1(9)
F31 C87 C62 112.1(11)
F33 C87 C62 109.4(9)
F34 C88 F36 108.5(10)
F34 C88 F35 108.1(9)
F36 C88 F35 106.9(11)
F34 C88 C70 112.6(10)
F36 C88 C70 109.7(9)
F35 C88 C70 110.9(10)
F38 C89 F37 105.3(9)
F38 C89 F39 105.9(9)
F37 C89 F39 103.4(11)
F38 C89 C73 116.5(12)
F37 C89 C73 114.7(10)
F39 C89 C73 109.9(10)
F40 C90 F42 107.1(9)
F40 C90 F41 106.2(9)
F42 C90 F41 103.0(10)
F40 C90 C74 119.5(12)
F42 C90 C74 108.5(9)
F41 C90 C74 111.3(9)
C02 C01 C06 120.0
C02 C01 C07 117(3)
C06 C01 C07 123(3)
C01 C02 C03 120.0
C04 C03 C02 120.0
C03 C04 C05 120.0
C06 C05 C04 120.0
C05 C06 C01 120.0
C02A C01A C06A 120.0
C02A C01A C07A 114(2)
C06A C01A C07A 126(2)
C01A C02A C03A 120.0
C02A C03A C04A 120.0
C05A C04A C03A 120.0
C06A C05A C04A 120.0
C05A C06A C01A 120.0
C07B C01B C02B 132(4)
C07B C01B C06B 108(4)
C02B C01B C06B 120.0
C03B C02B C01B 120.0
C02B C03B C04B 120.0
C05B C04B C03B 120.0
C04B C05B C06B 120.0
C05B C06B C01B 120.0

loop_
_geom_bond_atom_site_label_1
_geom_bond_atom_site_label_2
_geom_bond_distance
F1 C77 1.362(13)
F2 C77 1.310(14)
F3 C77 1.339(14)
F4 C78 1.374(14)
F5 C78 1.325(13)
F6 C78 1.349(12)
F7 C79 1.375(12)
F8 C79 1.312(12)
F9 C79 1.379(14)
F10 C80 1.336(15)
F11 C80 1.361(13)
F12 C80 1.278(13)
F13 C81 1.373(12)
F14 C81 1.305(11)
F15 C81 1.349(14)
F16 C82 1.356(13)
F17 C82 1.325(13)
F18 C82 1.325(13)
F19 C83 1.328(12)
F20 C83 1.343(13)
F21 C83 1.296(13)
F22 C84 1.318(12)
F23 C84 1.342(11)
F24 C84 1.343(11)
F25 C85 1.366(11)
F26 C85 1.314(12)
F27 C85 1.366(13)
F28 C86 1.351(14)
F29 C86 1.330(15)
F30 C86 1.368(15)
F31 C87 1.348(11)
F32 C87 1.318(12)
F33 C87 1.356(12)
F34 C88 1.312(13)
F35 C88 1.359(12)
F36 C88 1.319(13)
F37 C89 1.364(13)
F38 C89 1.320(13)
F39 C89 1.389(14)
F40 C90 1.281(11)
F41 C90 1.388(13)
F42 C90 1.388(13)
F01 C75 1.435(14)
F02 C76 1.443(14)
F03 C71 1.35(2)
F04 C72 1.36(2)
C1 C2 1.316(13)
C1 C6 1.519(14)
C1 C9 1.572(14)
C2 C3 1.524(15)
C2 C12 1.536(13)
C3 C4 1.519(14)
C3 C14 1.532(14)
C3 C77 1.576(15)
C4 C5 1.429(14)
C4 C17 1.455(13)
C5 C20 1.385(14)
C5 C6 1.493(15)
C6 C78 1.501(14)
C6 C7 1.514(15)
C7 C22 1.395(14)
C7 C8 1.398(14)
C8 C24 1.458(15)
C8 C9 1.515(14)
C9 C79 1.506(15)
C9 C10 1.587(14)
C10 C11 1.390(14)
C10 C26 1.434(14)
C11 C29 1.409(13)
C11 C12 1.543(14)
C12 C13 1.484(14)
C12 C80 1.581(15)
C13 C14 1.331(13)
C13 C31 1.414(14)
C14 C15 1.469(14)
C15 C16 1.485(13)
C15 C81 1.573(16)
C15 C32 1.638(14)
C16 C34 1.359(14)
C16 C17 1.467(13)
C17 C18 1.459(13)
C18 C36 1.401(13)
C18 C19 1.447(13)
C19 C20 1.393(14)
C19 C39 1.424(13)
C20 C21 1.507(14)
C21 C22 1.394(15)
C21 C40 1.447(15)
C22 C23 1.498(15)
C23 C43 1.521(14)
C23 C82 1.540(15)
C23 C24 1.632(15)
C24 C25 1.511(14)
C24 C83 1.561(16)
C25 C44 1.338(13)
C25 C26 1.456(13)
C26 C27 1.463(13)
C27 C28 1.374(13)
C27 C46 1.428(13)
C28 C29 1.381(14)
C28 C49 1.435(14)
C29 C30 1.517(14)
C30 C31 1.358(14)
C30 C50 1.435(14)
C31 C32 1.561(15)
C32 C33 1.495(14)
C32 C84 1.553(14)
C33 C52 1.368(14)
C33 C34 1.485(13)
C34 C35 1.425(13)
C35 C54 1.383(13)
C35 C36 1.470(13)
C36 C37 1.401(13)
C37 C38 1.441(14)
C37 C56 1.466(14)
C38 C59 1.436(14)
C38 C39 1.439(14)
C39 C40 1.414(14)
C40 C41 1.399(14)
C41 C60 1.420(14)
C41 C42 1.482(15)
C42 C43 1.349(14)
C42 C62 1.514(14)
C43 C44 1.515(14)
C44 C45 1.409(13)
C45 C63 1.362(13)
C45 C46 1.463(13)
C46 C47 1.475(13)
C47 C65 1.414(14)
C47 C48 1.446(14)
C48 C49 1.376(13)
C48 C68 1.464(14)
C49 C50 1.476(14)
C50 C51 1.365(14)
C51 C69 1.401(13)
C51 C52 1.455(15)
C52 C53 1.527(14)
C53 C85 1.499(16)
C53 C54 1.531(12)
C53 C70 1.573(14)
C54 C55 1.350(13)
C55 C56 1.392(13)
C55 C71 1.528(14)
C56 C57 1.436(14)
C57 C58 1.323(14)
C57 C73 1.525(14)
C58 C59 1.445(14)
C58 C75 1.483(14)
C59 C60 1.381(14)
C60 C61 1.481(15)
C61 C86 1.529(15)
C61 C76 1.549(13)
C61 C62 1.628(15)
C62 C87 1.478(15)
C62 C63 1.563(13)
C63 C64 1.368(13)
C64 C65 1.429(13)
C64 C76 1.468(14)
C65 C66 1.461(14)
C66 C67 1.341(13)
C66 C74 1.514(14)
C67 C68 1.426(14)
C67 C72 1.458(14)
C68 C69 1.380(13)
C69 C70 1.514(14)
C70 C71 1.539(14)
C70 C88 1.558(14)
C71 C72 1.485(15)
C72 C73 1.540(13)
C73 C89 1.457(15)
C73 C74 1.629(15)
C74 C90 1.465(15)
C74 C75 1.562(14)
C75 C76 1.528(14)
C01 C02 1.3900
C01 C06 1.3900
C01 C07 1.67(6)
C02 C03 1.3900
C03 C04 1.3900
C04 C05 1.3900
C05 C06 1.3900
C01A C02A 1.3900
C01A C06A 1.3900
C01A C07A 1.50(4)
C02A C03A 1.3900
C03A C04A 1.3900
C04A C05A 1.3900
C05A C06A 1.3900
C01B C07B 1.23(5)
C01B C02B 1.3900
C01B C06B 1.3900
C02B C03B 1.3900
C03B C04B 1.3900
C04B C05B 1.3900
C05B C06B 1.3900
